data_7210140
loop_
_publ_author_name
'Wang, Ping'
'Fan, Rui-Qing'
'Yang, Yu-Lin'
'Liu, Xin-Rong'
'Xiao, Peng'
'Li, Xin-Yu'
'Hasi, Wuliji'
'Cao, Wen-Wu'

_publ_section_title
;
 1-D helical chain, 2-D layered network and 3-D porous lanthanide--organic
 frameworks based on multiple coordination sites of
 benzimidazole-5,6-dicarboxylic acid: synthesis, crystal structure,
 photoluminescence and thermal stability
;
_journal_issue 22
_journal_name_full CrystEngComm
_journal_page_first 4489
_journal_paper_doi 10.1039/c3ce40184g
_journal_volume 15
_journal_year 2013
_chemical_formula_sum 'C18 H21 N4 O14 Sm'
_chemical_formula_weight 667.74
_chemical_name_systematic
;
?
;
_space_group_IT_number 14
_symmetry_cell_setting monoclinic
_symmetry_space_group_name_Hall '-P 2ybc'
_symmetry_space_group_name_H-M 'P 1 21/c 1'
_atom_sites_solution_hydrogens geom
_atom_sites_solution_primary direct
_atom_sites_solution_secondary difmap
_audit_creation_method SHELXL-97
_cell_angle_alpha 90.00
_cell_angle_beta 94.80(3)
_cell_angle_gamma 90.00
_cell_formula_units_Z 4
_cell_length_a 11.241(2)
_cell_length_b 9.0060(18)
_cell_length_c 23.169(5)
_cell_measurement_reflns_used 16457
_cell_measurement_temperature 293(2)
_cell_measurement_theta_max 25.50
_cell_measurement_theta_min 1.76
_cell_volume 2337.3(8)
_computing_cell_refinement 'Bruker SMART'
_computing_data_collection 'Bruker SMART'
_computing_data_reduction 'Bruker SAINT'
_computing_molecular_graphics SHELXP-97
_computing_publication_material SHELXTL
_computing_structure_refinement 'SHELXL-97 (Sheldrick, 1997)'
_computing_structure_solution 'SHELXS-97 (Sheldrick, 1997)'
_diffrn_ambient_temperature 293(2)
_diffrn_measured_fraction_theta_full 0.999
_diffrn_measured_fraction_theta_max 0.996
_diffrn_measurement_device_type 'Bruker Smart APEX CCD area detector'
_diffrn_measurement_method 'phi and omega scans'
_diffrn_radiation_monochromator graphite
_diffrn_radiation_source 'fine-focus sealed tube'
_diffrn_radiation_type MoK\a
_diffrn_radiation_wavelength 0.71073
_diffrn_reflns_av_R_equivalents 0.0253
_diffrn_reflns_av_sigmaI/netI 0.0242
_diffrn_reflns_limit_h_max 13
_diffrn_reflns_limit_h_min -13
_diffrn_reflns_limit_k_max 10
_diffrn_reflns_limit_k_min -9
_diffrn_reflns_limit_l_max 27
_diffrn_reflns_limit_l_min -28
_diffrn_reflns_number 16457
_diffrn_reflns_theta_full 25.00
_diffrn_reflns_theta_max 25.50
_diffrn_reflns_theta_min 1.76
_diffrn_standards_decay_% 0
_diffrn_standards_interval_count 0
_diffrn_standards_interval_time 0
_diffrn_standards_number 0
_exptl_absorpt_coefficient_mu 2.593
_exptl_absorpt_correction_T_max 0.7292
_exptl_absorpt_correction_T_min 0.6970
_exptl_absorpt_correction_type multi-scan
_exptl_absorpt_process_details SADABS
_exptl_crystal_colour colorless
_exptl_crystal_density_diffrn 1.898
_exptl_crystal_density_method 'not measured'
_exptl_crystal_description block
_exptl_crystal_F_000 1324
_exptl_crystal_size_max 0.15
_exptl_crystal_size_mid 0.14
_exptl_crystal_size_min 0.13
_refine_diff_density_max 0.653
_refine_diff_density_min -0.573
_refine_diff_density_rms 0.084
_refine_ls_extinction_method none
_refine_ls_goodness_of_fit_ref 1.026
_refine_ls_hydrogen_treatment mixed
_refine_ls_matrix_type full
_refine_ls_number_parameters 334
_refine_ls_number_reflns 4336
_refine_ls_number_restraints 0
_refine_ls_restrained_S_all 1.026
_refine_ls_R_factor_all 0.0263
_refine_ls_R_factor_gt 0.0231
_refine_ls_shift/su_max 0.022
_refine_ls_shift/su_mean 0.001
_refine_ls_structure_factor_coef Fsqd
_refine_ls_weighting_details 'calc w=1/[\s^2^(Fo^2^)+(0.0410P)^2^+0.9508P] where P=(Fo^2^+2Fc^2^)/3'
_refine_ls_weighting_scheme calc
_refine_ls_wR_factor_gt 0.0628
_refine_ls_wR_factor_ref 0.0644
_reflns_number_gt 3935
_reflns_number_total 4336
_reflns_threshold_expression >2sigma(I)
_cod_data_source_file c3ce40184g.txt
_cod_data_source_block 1
_cod_depositor_comments
;
The following automatic conversions were performed:

'_symmetry_cell_setting' value 'Monoclinic' changed to 'monoclinic'
according to /home/saulius/struct/CIF-dictionaries/cif_core.dic
dictionary named 'cif_core.dic' version 2.4.2 from 2011-04-26.

Automatic conversion script
Id: cif_fix_values 1891 2012-01-12 08:04:46Z andrius 
;
_cod_original_sg_symbol_H-M 'P2(1)/c '
_cod_database_code 7210140

loop_
_symmetry_equiv_pos_as_xyz
'x, y, z'
'-x, y+1/2, -z+1/2'
'-x, -y, -z'
'x, -y-1/2, z-1/2'

loop_
_atom_site_label
_atom_site_type_symbol
_atom_site_fract_x
_atom_site_fract_y
_atom_site_fract_z
_atom_site_U_iso_or_equiv
_atom_site_adp_type
_atom_site_occupancy
_atom_site_symmetry_multiplicity
_atom_site_calc_flag
_atom_site_refinement_flags
Sm1 Sm 0.202491(12) 0.337852(16) 0.264867(6) 0.01965(7) Uani 1 1 d .
O1 O 0.2049(2) 0.3771(2) 0.15771(9) 0.0308(5) Uani 1 1 d .
O2 O 0.10716(19) 0.5383(2) 0.20724(9) 0.0312(5) Uani 1 1 d .
O3 O 0.0210(2) 0.3542(2) 0.31757(11) 0.0334(5) Uani 1 1 d .
O4 O 0.12876(19) 0.1511(2) 0.33358(10) 0.0286(5) Uani 1 1 d .
O5 O 0.3040(2) 0.3604(2) 0.36255(11) 0.0389(6) Uani 1 1 d .
O6 O 0.24798(19) 0.5738(2) 0.32424(9) 0.0302(5) Uani 1 1 d .
O7 O 0.4861(3) 0.8609(3) 0.34428(12) 0.0461(7) Uani 1 1 d .
H7 H 0.5122 0.8703 0.3125 0.069 Uiso 1 1 calc R
O8 O 0.5190(2) 0.6199(3) 0.32817(10) 0.0355(5) Uani 1 1 d .
O9 O 0.3975(2) 0.4324(3) 0.24671(12) 0.0550(8) Uani 1 1 d .
H9B H 0.3973 0.5265 0.2491 0.082 Uiso 1 1 d R
H9C H 0.4494 0.3972 0.2718 0.082 Uiso 1 1 d R
O10 O 0.3177(2) 0.1196(3) 0.24951(11) 0.0360(5) Uani 1 1 d .
H10A H 0.2872 0.0739 0.2197 0.054 Uiso 1 1 d R
H10C H 0.3889 0.1445 0.2443 0.054 Uiso 1 1 d R
O11 O 0.0467(2) 0.1750(3) 0.21288(11) 0.0385(6) Uani 1 1 d .
H11A H 0.0653 0.1589 0.1786 0.058 Uiso 1 1 d R
H11B H 0.0433 0.0929 0.2308 0.058 Uiso 1 1 d R
N1 N 0.3350(2) 0.5978(3) 0.57761(11) 0.0321(6) Uani 1 1 d .
H1A H 0.2844 0.5388 0.5915 0.039 Uiso 1 1 calc R
N2 N 0.4711(2) 0.7699(3) 0.57329(11) 0.0339(6) Uani 1 1 d .
N3 N 0.1670(2) 0.6129(3) -0.05018(11) 0.0311(6) Uani 1 1 d .
H3A H 0.2168 0.5509 -0.0629 0.037 Uiso 1 1 calc R
N4 N 0.0360(2) 0.8004(3) -0.05064(12) 0.0339(6) Uani 1 1 d .
C1 C 0.1068(3) 0.7194(4) -0.08104(14) 0.0358(8) Uani 1 1 d .
H1B H 0.1142 0.7349 -0.1203 0.043 Uiso 1 1 calc R
C2 C 0.1337(3) 0.6222(4) 0.00580(13) 0.0254(7) Uani 1 1 d .
C3 C 0.1641(3) 0.5404(3) 0.05542(13) 0.0265(7) Uani 1 1 d .
H3B H 0.2195 0.4637 0.0555 0.032 Uiso 1 1 calc R
C4 C 0.1091(3) 0.5769(3) 0.10508(13) 0.0245(6) Uani 1 1 d .
C5 C 0.0260(3) 0.6961(3) 0.10410(13) 0.0251(6) Uani 1 1 d .
C6 C -0.0009(3) 0.7786(4) 0.05466(13) 0.0291(7) Uani 1 1 d .
H6A H -0.0531 0.8586 0.0548 0.035 Uiso 1 1 calc R
C7 C 0.0514(3) 0.7399(4) 0.00462(13) 0.0267(7) Uani 1 1 d .
C8 C 0.1417(3) 0.4926(3) 0.15958(12) 0.0235(6) Uani 1 1 d .
C9 C 0.0443(3) 0.2340(4) 0.34532(13) 0.0265(7) Uani 1 1 d .
C10 C 0.4047(3) 0.6932(4) 0.60772(15) 0.0370(8) Uani 1 1 d .
H10B H 0.4071 0.7051 0.6477 0.044 Uiso 1 1 calc R
C11 C 0.3573(3) 0.6093(4) 0.51997(14) 0.0265(7) Uani 1 1 d .
C12 C 0.3117(3) 0.5333(3) 0.47077(13) 0.0266(7) Uani 1 1 d .
H12A H 0.2556 0.4581 0.4730 0.032 Uiso 1 1 calc R
C13 C 0.3529(2) 0.5738(3) 0.41858(13) 0.0238(6) Uani 1 1 d .
C14 C 0.4382(3) 0.6890(3) 0.41526(13) 0.0230(6) Uani 1 1 d .
C15 C 0.4840(3) 0.7617(3) 0.46439(13) 0.0278(7) Uani 1 1 d .
H15A H 0.5408 0.8363 0.4625 0.033 Uiso 1 1 calc R
C16 C 0.4430(3) 0.7202(4) 0.51667(13) 0.0263(7) Uani 1 1 d .
C17 C 0.2990(2) 0.4993(3) 0.36452(13) 0.0249(6) Uani 1 1 d .
C18 C 0.4842(3) 0.7256(4) 0.35749(14) 0.0276(7) Uani 1 1 d .
OW1 O 0.1752(3) 0.1017(3) 0.10655(13) 0.0618(8) Uani 1 1 d .
HW1A H 0.1598 0.1620 0.0787 0.093 Uiso 1 1 d R
HW1C H 0.1194 0.0381 0.1069 0.093 Uiso 1 1 d R
OW2 O 0.34416(19) 0.0463(2) 0.39586(9) 0.0332(5) Uani 1 1 d .
HW2A H 0.4042 0.0173 0.3789 0.050 Uiso 1 1 d R
HW2C H 0.2862 0.0634 0.3708 0.050 Uiso 1 1 d R
OW3 O 0.2436(4) -0.1648(3) 0.23512(19) 0.0847(12) Uani 1 1 d .
HW3A H 0.2588 -0.2081 0.2675 0.127 Uiso 1 1 d R
HW3B H 0.1792 -0.1992 0.2185 0.127 Uiso 1 1 d R

loop_
_atom_site_aniso_label
_atom_site_aniso_U_11
_atom_site_aniso_U_22
_atom_site_aniso_U_33
_atom_site_aniso_U_23
_atom_site_aniso_U_13
_atom_site_aniso_U_12
Sm1 0.02255(10) 0.02093(10) 0.01605(10) 0.00106(6) 0.00504(6) 0.00085(5)
O1 0.0452(13) 0.0268(12) 0.0215(12) 0.0033(9) 0.0084(10) 0.0105(10)
O2 0.0403(12) 0.0348(13) 0.0192(11) 0.0033(10) 0.0073(9) 0.0114(10)
O3 0.0365(13) 0.0308(13) 0.0347(14) 0.0068(10) 0.0134(10) 0.0063(9)
O4 0.0267(11) 0.0337(13) 0.0264(12) 0.0041(9) 0.0079(9) 0.0023(9)
O5 0.0567(16) 0.0266(13) 0.0312(14) 0.0000(10) -0.0098(12) -0.0041(11)
O6 0.0382(12) 0.0278(12) 0.0240(12) -0.0016(10) -0.0006(9) 0.0039(10)
O7 0.0644(17) 0.0395(16) 0.0392(15) 0.0105(12) 0.0326(13) 0.0060(12)
O8 0.0409(13) 0.0353(13) 0.0326(13) -0.0071(11) 0.0179(11) -0.0038(11)
O9 0.0471(15) 0.0653(19) 0.0563(18) -0.0318(15) 0.0272(13) -0.0258(13)
O10 0.0358(12) 0.0308(13) 0.0435(14) -0.0024(11) 0.0157(11) 0.0035(10)
O11 0.0465(14) 0.0428(15) 0.0267(13) -0.0015(10) 0.0058(11) -0.0105(11)
N1 0.0402(15) 0.0366(16) 0.0204(14) 0.0031(12) 0.0070(11) -0.0073(13)
N2 0.0402(15) 0.0381(17) 0.0233(15) -0.0047(13) 0.0010(11) -0.0052(13)
N3 0.0377(15) 0.0341(15) 0.0231(14) 0.0022(12) 0.0116(12) 0.0054(12)
N4 0.0388(15) 0.0411(16) 0.0225(15) 0.0084(13) 0.0065(12) 0.0063(13)
C1 0.0424(19) 0.046(2) 0.0197(17) 0.0064(16) 0.0067(14) 0.0005(16)
C2 0.0277(15) 0.0285(17) 0.0209(16) 0.0011(13) 0.0072(12) -0.0009(12)
C3 0.0309(15) 0.0246(16) 0.0249(16) 0.0025(13) 0.0065(12) 0.0054(12)
C4 0.0276(15) 0.0277(17) 0.0185(15) 0.0029(13) 0.0045(12) 0.0011(12)
C5 0.0274(15) 0.0256(16) 0.0228(17) 0.0014(13) 0.0062(12) 0.0013(12)
C6 0.0314(16) 0.0313(18) 0.0253(17) 0.0043(14) 0.0064(13) 0.0086(14)
C7 0.0286(15) 0.0305(18) 0.0217(16) 0.0076(13) 0.0050(12) 0.0041(13)
C8 0.0287(14) 0.0216(16) 0.0207(15) 0.0005(13) 0.0047(12) -0.0012(12)
C9 0.0268(15) 0.0325(18) 0.0206(16) -0.0037(14) 0.0041(12) -0.0048(13)
C10 0.051(2) 0.039(2) 0.0209(18) 0.0007(15) 0.0018(15) -0.0040(16)
C11 0.0273(15) 0.0259(16) 0.0265(17) 0.0024(14) 0.0042(13) -0.0013(13)
C12 0.0295(15) 0.0276(17) 0.0226(16) 0.0031(13) 0.0021(12) -0.0071(13)
C13 0.0240(14) 0.0246(16) 0.0226(16) -0.0007(13) 0.0012(12) -0.0010(12)
C14 0.0244(14) 0.0233(16) 0.0218(16) 0.0034(12) 0.0049(12) 0.0009(12)
C15 0.0276(15) 0.0265(17) 0.0297(18) 0.0006(14) 0.0051(13) -0.0050(13)
C16 0.0281(15) 0.0290(17) 0.0214(16) 0.0009(14) -0.0002(12) -0.0018(13)
C17 0.0259(14) 0.0296(18) 0.0202(15) -0.0014(13) 0.0074(12) -0.0023(13)
C18 0.0247(15) 0.0328(19) 0.0259(17) 0.0024(15) 0.0059(12) -0.0010(13)
OW1 0.0588(17) 0.0568(18) 0.066(2) -0.0221(16) -0.0159(15) 0.0215(15)
OW2 0.0346(11) 0.0316(13) 0.0336(13) 0.0057(10) 0.0033(10) 0.0021(10)
OW3 0.087(3) 0.046(2) 0.117(3) 0.0088(18) -0.013(2) -0.0255(17)

loop_
_atom_type_symbol
_atom_type_description
_atom_type_scat_dispersion_real
_atom_type_scat_dispersion_imag
_atom_type_scat_source
C C 0.0033 0.0016 'International Tables Vol C Tables 4.2.6.8 and 6.1.1.4'
H H 0.0000 0.0000 'International Tables Vol C Tables 4.2.6.8 and 6.1.1.4'
N N 0.0061 0.0033 'International Tables Vol C Tables 4.2.6.8 and 6.1.1.4'
O O 0.0106 0.0060 'International Tables Vol C Tables 4.2.6.8 and 6.1.1.4'
Sm Sm -0.1638 3.4418 'International Tables Vol C Tables 4.2.6.8 and 6.1.1.4'

loop_
_geom_angle_atom_site_label_1
_geom_angle_atom_site_label_2
_geom_angle_atom_site_label_3
_geom_angle
_geom_angle_site_symmetry_1
_geom_angle_site_symmetry_3
O10 Sm1 O9 75.78(9) . .
O10 Sm1 O2 138.05(8) . .
O9 Sm1 O2 90.42(9) . .
O10 Sm1 O5 89.39(8) . .
O9 Sm1 O5 76.90(9) . .
O2 Sm1 O5 126.31(7) . .
O10 Sm1 O3 126.99(7) . .
O9 Sm1 O3 149.64(8) . .
O2 Sm1 O3 83.29(7) . .
O5 Sm1 O3 83.04(9) . .
O10 Sm1 O4 75.83(8) . .
O9 Sm1 O4 134.37(9) . .
O2 Sm1 O4 133.74(7) . .
O5 Sm1 O4 67.83(8) . .
O3 Sm1 O4 52.73(7) . .
O10 Sm1 O1 85.29(8) . .
O9 Sm1 O1 72.17(9) . .
O2 Sm1 O1 52.78(7) . .
O5 Sm1 O1 148.99(9) . .
O3 Sm1 O1 123.97(8) . .
O4 Sm1 O1 139.01(8) . .
O10 Sm1 O11 79.25(8) . .
O9 Sm1 O11 136.60(8) . .
O2 Sm1 O11 85.02(8) . .
O5 Sm1 O11 137.83(8) . .
O3 Sm1 O11 72.57(8) . .
O4 Sm1 O11 70.02(8) . .
O1 Sm1 O11 70.90(8) . .
O10 Sm1 O6 132.42(8) . .
O9 Sm1 O6 70.03(8) . .
O2 Sm1 O6 74.86(7) . .
O5 Sm1 O6 51.66(7) . .
O3 Sm1 O6 79.67(7) . .
O4 Sm1 O6 106.12(7) . .
O1 Sm1 O6 113.37(7) . .
O11 Sm1 O6 147.36(7) . .
O10 Sm1 C9 101.73(9) . .
O9 Sm1 C9 148.83(9) . .
O2 Sm1 C9 109.41(8) . .
O5 Sm1 C9 71.98(9) . .
O3 Sm1 C9 26.63(8) . .
O4 Sm1 C9 26.23(8) . .
O1 Sm1 C9 138.99(8) . .
O11 Sm1 C9 70.91(8) . .
O6 Sm1 C9 91.63(8) . .
O10 Sm1 C8 111.63(9) . .
O9 Sm1 C8 80.48(10) . .
O2 Sm1 C8 26.43(8) . .
O5 Sm1 C8 144.10(8) . .
O3 Sm1 C8 104.24(8) . .
O4 Sm1 C8 143.73(8) . .
O1 Sm1 C8 26.35(7) . .
O11 Sm1 C8 76.53(8) . .
O6 Sm1 C8 94.43(8) . .
C9 Sm1 C8 127.29(9) . .
O10 Sm1 C17 111.29(9) . .
O9 Sm1 C17 70.98(8) . .
O2 Sm1 C17 100.66(8) . .
O5 Sm1 C17 25.82(8) . .
O3 Sm1 C17 81.02(8) . .
O4 Sm1 C17 87.23(8) . .
O1 Sm1 C17 133.72(8) . .
O11 Sm1 C17 152.19(8) . .
O6 Sm1 C17 25.85(8) . .
C9 Sm1 C17 81.60(8) . .
C8 Sm1 C17 119.38(9) . .
C8 O1 Sm1 91.68(17) . .
C8 O2 Sm1 94.79(17) . .
C9 O3 Sm1 93.18(17) . .
C9 O4 Sm1 91.99(18) . .
C17 O5 Sm1 95.57(19) . .
C17 O6 Sm1 90.84(18) . .
C18 O7 H7 109.5 . .
Sm1 O9 H9B 109.4 . .
Sm1 O9 H9C 109.2 . .
H9B O9 H9C 109.5 . .
Sm1 O10 H10A 109.3 . .
Sm1 O10 H10C 109.3 . .
H10A O10 H10C 109.5 . .
Sm1 O11 H11A 109.3 . .
Sm1 O11 H11B 109.3 . .
H11A O11 H11B 109.5 . .
C10 N1 C11 108.3(3) . .
C10 N1 H1A 125.9 . .
C11 N1 H1A 125.9 . .
C10 N2 C16 107.6(3) . .
C1 N3 C2 107.0(3) . .
C1 N3 H3A 126.5 . .
C2 N3 H3A 126.5 . .
C1 N4 C7 103.9(3) . .
N4 C1 N3 114.1(3) . .
N4 C1 H1B 123.0 . .
N3 C1 H1B 123.0 . .
N3 C2 C3 132.8(3) . .
N3 C2 C7 104.9(3) . .
C3 C2 C7 122.3(3) . .
C2 C3 C4 117.7(3) . .
C2 C3 H3B 121.1 . .
C4 C3 H3B 121.1 . .
C3 C4 C5 120.2(3) . .
C3 C4 C8 119.0(3) . .
C5 C4 C8 120.8(3) . .
C6 C5 C4 121.2(3) . .
C6 C5 C9 115.6(3) . 2
C4 C5 C9 123.0(3) . 2
C5 C6 C7 118.7(3) . .
C5 C6 H6A 120.6 . .
C7 C6 H6A 120.6 . .
C6 C7 N4 130.0(3) . .
C6 C7 C2 119.8(3) . .
N4 C7 C2 110.2(3) . .
O1 C8 O2 120.8(3) . .
O1 C8 C4 119.3(3) . .
O2 C8 C4 119.9(3) . .
O1 C8 Sm1 61.97(15) . .
O2 C8 Sm1 58.79(15) . .
C4 C8 Sm1 178.7(2) . .
O4 C9 O3 121.5(3) . .
O4 C9 C5 119.3(3) . 2_545
O3 C9 C5 119.1(3) . 2_545
O4 C9 Sm1 61.78(16) . .
O3 C9 Sm1 60.19(15) . .
C5 C9 Sm1 169.5(2) 2_545 .
N1 C10 N2 111.0(3) . .
N1 C10 H10B 124.5 . .
N2 C10 H10B 124.5 . .
N1 C11 C12 132.1(3) . .
N1 C11 C16 106.8(3) . .
C12 C11 C16 121.1(3) . .
C13 C12 C11 117.4(3) . .
C13 C12 H12A 121.3 . .
C11 C12 H12A 121.3 . .
C12 C13 C14 121.2(3) . .
C12 C13 C17 118.1(3) . .
C14 C13 C17 120.5(3) . .
C15 C14 C13 120.7(3) . .
C15 C14 C18 119.8(3) . .
C13 C14 C18 119.4(3) . .
C14 C15 C16 117.8(3) . .
C14 C15 H15A 121.1 . .
C16 C15 H15A 121.1 . .
C15 C16 C11 121.6(3) . .
C15 C16 N2 132.1(3) . .
C11 C16 N2 106.3(3) . .
O6 C17 O5 121.9(3) . .
O6 C17 C13 120.7(3) . .
O5 C17 C13 117.3(3) . .
O6 C17 Sm1 63.31(16) . .
O5 C17 Sm1 58.60(16) . .
C13 C17 Sm1 175.9(2) . .
O8 C18 O7 126.3(3) . .
O8 C18 C14 117.4(3) . .
O7 C18 C14 116.2(3) . .
HW1A OW1 HW1C 109.5 . .
HW2A OW2 HW2C 109.5 . .
HW3A OW3 HW3B 109.5 . .

loop_
_geom_bond_atom_site_label_1
_geom_bond_atom_site_label_2
_geom_bond_distance
_geom_bond_site_symmetry_2
Sm1 O10 2.397(2) .
Sm1 O9 2.421(2) .
Sm1 O2 2.439(2) .
Sm1 O5 2.456(2) .
Sm1 O3 2.468(2) .
Sm1 O4 2.504(2) .
Sm1 O1 2.510(2) .
Sm1 O11 2.513(2) .
Sm1 O6 2.559(2) .
Sm1 C9 2.840(3) .
Sm1 C8 2.842(3) .
Sm1 C17 2.864(3) .
O1 C8 1.262(4) .
O2 C8 1.269(4) .
O3 C9 1.275(4) .
O4 C9 1.256(4) .
O5 C17 1.254(4) .
O6 C17 1.249(4) .
O7 C18 1.257(4) .
O7 H7 0.8200 .
O8 C18 1.251(4) .
O9 H9B 0.8498 .
O9 H9C 0.8498 .
O10 H10A 0.8500 .
O10 H10C 0.8500 .
O11 H11A 0.8500 .
O11 H11B 0.8500 .
N1 C10 1.322(4) .
N1 C11 1.383(4) .
N1 H1A 0.8600 .
N2 C10 1.331(4) .
N2 C16 1.397(4) .
N3 C1 1.345(4) .
N3 C2 1.382(4) .
N3 H3A 0.8600 .
N4 C1 1.325(4) .
N4 C7 1.389(4) .
C1 H1B 0.9300 .
C2 C3 1.384(4) .
C2 C7 1.405(4) .
C3 C4 1.391(4) .
C3 H3B 0.9300 .
C4 C5 1.422(4) .
C4 C8 1.493(4) .
C5 C6 1.377(4) .
C5 C9 1.506(4) 2
C6 C7 1.387(4) .
C6 H6A 0.9300 .
C9 C5 1.506(4) 2_545
C10 H10B 0.9300 .
C11 C12 1.390(4) .
C11 C16 1.394(4) .
C12 C13 1.380(4) .
C12 H12A 0.9300 .
C13 C14 1.419(4) .
C13 C17 1.503(4) .
C14 C15 1.375(4) .
C14 C18 1.511(4) .
C15 C16 1.383(4) .
C15 H15A 0.9300 .
OW1 HW1A 0.8497 .
OW1 HW1C 0.8501 .
OW2 HW2A 0.8499 .
OW2 HW2C 0.8501 .
OW3 HW3A 0.8501 .
OW3 HW3B 0.8500 .
